data_7036299
loop_
_publ_author_name
'Del \'Aguila-S\'anchez, Miguel A'
'Navarro, Yolanda'
'Garc\'ia L\'opez, Jes\'us'
'Guedes, Guilherme P.'
'L\'opez Ortiz, Fernando'

_publ_section_title
;
 Synthesis of P-stereogenic diarylphosphinic amides by directed
 lithiation: transformation into tertiary phosphine oxides via
 methanolysis, aryne chemistry and complexation behaviour toward zinc(ii).
;
_journal_issue 5
_journal_name_full 'Dalton transactions (Cambridge, England : 2003)'
_journal_page_first 2008
_journal_page_last 2022
_journal_paper_doi 10.1039/c5dt02860d
_journal_volume 45
_journal_year 2016
_chemical_absolute_configuration syn
_chemical_formula_moiety 'C21 H32 N O P Sn'
_chemical_formula_sum 'C21 H32 N O P Sn'
_chemical_formula_weight 464.16
_space_group_IT_number 96
_symmetry_cell_setting tetragonal
_symmetry_Int_Tables_number 96
_symmetry_space_group_name_Hall 'P 4nw 2abw'
_symmetry_space_group_name_H-M 'P 43 21 2'
_atom_sites_solution_hydrogens geom
_atom_sites_solution_primary direct
_atom_sites_solution_secondary difmap
_audit_conform_dict_location ftp://ftp.iucr.org/pub/cif_core.dic
_audit_conform_dict_name cif_core.dic
_audit_conform_dict_version 2.4.3
_audit_creation_date 2015-08-20T15:35:16-00:00
_audit_creation_method 'WinGX routine CIF_UPDATE'
_audit_update_record
;
2015-08-21 deposited with the CCDC.
2015-08-27 downloaded from the CCDC.
;
_cell_angle_alpha 90
_cell_angle_beta 90
_cell_angle_gamma 90
_cell_formula_units_Z 8
_cell_length_a 9.3648(2)
_cell_length_b 9.3648(2)
_cell_length_c 51.2257(12)
_cell_measurement_reflns_used 9961
_cell_measurement_temperature 100(2)
_cell_measurement_theta_max 58.99
_cell_measurement_theta_min 3.45
_cell_volume 4492.47(17)
_computing_cell_refinement 'Bruker Smart (Bruker AXS, 2007)'
_computing_data_collection 'Bruker Smart (Bruker AXS, 2007)'
_computing_data_reduction 'Bruker Saint (Bruker AXS, 2007)'
_computing_molecular_graphics 'Ortep for Windows(Farrugia,2012)and Mercury (Macrae, 2008).'
_computing_publication_material 'WinGX publication routines (Farrugia, 2012)'
_computing_structure_refinement 'SHELXL-2014/7 (Sheldrick, 2014)'
_computing_structure_solution 'SHELXS-86 (Sheldrick, 2008)'
_diffrn_ambient_temperature 100(2)
_diffrn_measured_fraction_theta_full 0.999
_diffrn_measured_fraction_theta_max 0.999
_diffrn_measurement_device_type 'Bruker APEX-II CCD'
_diffrn_measurement_method '\f and \w scans'
_diffrn_radiation_monochromator graphite
_diffrn_radiation_probe x-ray
_diffrn_radiation_source 'fine-focus sealed tube'
_diffrn_radiation_type CuK\a
_diffrn_radiation_wavelength 1.54178
_diffrn_reflns_av_R_equivalents 0.1292
_diffrn_reflns_av_unetI/netI 0.0696
_diffrn_reflns_laue_measured_fraction_full 0.999
_diffrn_reflns_laue_measured_fraction_max 0.999
_diffrn_reflns_limit_h_max 10
_diffrn_reflns_limit_h_min -8
_diffrn_reflns_limit_k_max 10
_diffrn_reflns_limit_k_min -9
_diffrn_reflns_limit_l_max 56
_diffrn_reflns_limit_l_min -55
_diffrn_reflns_number 13912
_diffrn_reflns_point_group_measured_fraction_full 0.999
_diffrn_reflns_point_group_measured_fraction_max 0.999
_diffrn_reflns_theta_full 58.986
_diffrn_reflns_theta_max 58.986
_diffrn_reflns_theta_min 3.451
_diffrn_standards_number 0
_exptl_absorpt_coefficient_mu 9.77
_exptl_absorpt_correction_T_max 0.7495
_exptl_absorpt_correction_T_min 0.4517
_exptl_absorpt_correction_type multi-scan
_exptl_absorpt_process_details
;
SADABS, Bruker Analytical X-ray Systems,Inc., Madison WI, 1997.
;
_exptl_crystal_colour colourless
_exptl_crystal_density_diffrn 1.372
_exptl_crystal_density_method 'not measured'
_exptl_crystal_description prism
_exptl_crystal_F_000 1904
_exptl_crystal_recrystallization_method 'Re-crystallisation from solvent: ethyl acetate:hexane'
_exptl_crystal_size_max 0.22
_exptl_crystal_size_mid 0.10
_exptl_crystal_size_min 0.05
_refine_diff_density_max 3.125
_refine_diff_density_min -0.956
_refine_diff_density_rms 0.148
_refine_ls_abs_structure_details
;
 Flack x determined using 1147 quotients [(I+)-(I-)]/[(I+)+(I-)]
 (Parsons, Flack and Wagner, Acta Cryst. B69 (2013) 249-259).
;
_refine_ls_abs_structure_Flack 0.009(9)
_refine_ls_extinction_method none
_refine_ls_goodness_of_fit_ref 1.047
_refine_ls_hydrogen_treatment constr
_refine_ls_matrix_type full
_refine_ls_number_constraints 0
_refine_ls_number_parameters 226
_refine_ls_number_reflns 3241
_refine_ls_number_restraints 0
_refine_ls_restrained_S_all 1.047
_refine_ls_R_factor_all 0.0535
_refine_ls_R_factor_gt 0.0528
_refine_ls_shift/su_max 0.002
_refine_ls_shift/su_mean 0
_refine_ls_structure_factor_coef Fsqd
_refine_ls_weighting_details 'w=1/[\s^2^(Fo^2^)+(0.0859P)^2^+8.9613P] where P=(Fo^2^+2Fc^2^)/3'
_refine_ls_weighting_scheme calc
_refine_ls_wR_factor_gt 0.1369
_refine_ls_wR_factor_ref 0.1376
_reflns_Friedel_coverage 0.608
_reflns_friedel_fraction_full 1
_reflns_friedel_fraction_max 1
_reflns_number_gt 3196
_reflns_number_total 3243
_reflns_threshold_expression 'I > 2\s(I)'
_cod_data_source_file c5dt02860d1.cif
_cod_data_source_block shelx
_cod_depositor_comments 'Adding full bibliography for 7036296--7036299.cif.'
_cod_original_cell_volume 4492.5(2)
_cod_database_code 7036299

loop_
_symmetry_equiv_pos_as_xyz
'x, y, z'
'x+1/2, -y+1/2, -z+1/4'
'-x, -y, z+1/2'
'-x+1/2, y+1/2, -z+3/4'
'y, x, -z'
'y+1/2, -x+1/2, z+1/4'
'-y+1/2, x+1/2, z+3/4'
'-y, -x, -z+1/2'

loop_
_atom_site_label
_atom_site_type_symbol
_atom_site_fract_x
_atom_site_fract_y
_atom_site_fract_z
_atom_site_U_iso_or_equiv
_atom_site_adp_type
_atom_site_occupancy
_atom_site_site_symmetry_order
_atom_site_calc_flag
_atom_site_refinement_flags_posn
_atom_site_refinement_flags_adp
O1 O 0.1368(6) 0.7230(6) 0.94789(9) 0.0196(12) Uani 1 1 d . .
C21 C -0.0180(10) 1.0075(10) 0.96177(15) 0.0308(19) Uani 1 1 d . .
H21A H 0.0434 1.0916 0.9638 0.046 Uiso 1 1 calc R U
H21B H -0.1168 1.0333 0.966 0.046 Uiso 1 1 calc R U
H21C H 0.0143 0.9321 0.9736 0.046 Uiso 1 1 calc R U
C19 C -0.1118(11) 1.1023(11) 0.8999(2) 0.045(3) Uani 1 1 d . .
H19A H -0.0609 1.1926 0.9025 0.068 Uiso 1 1 calc R U
H19B H -0.1105 1.0773 0.8813 0.068 Uiso 1 1 calc R U
H19C H -0.2109 1.1125 0.9058 0.068 Uiso 1 1 calc R U
C20 C -0.1326(10) 0.7506(11) 0.91400(18) 0.036(2) Uani 1 1 d . .
H20A H -0.1204 0.7246 0.8956 0.054 Uiso 1 1 calc R U
H20B H -0.1022 0.6709 0.9251 0.054 Uiso 1 1 calc R U
H20C H -0.2333 0.7721 0.9174 0.054 Uiso 1 1 calc R U
Sn1 Sn -0.00679(5) 0.93281(6) 0.92247(2) 0.0225(3) Uani 1 1 d . .
C14 C 0.2582(12) 0.3835(13) 0.9573(3) 0.078(5) Uani 1 1 d . .
H14A H 0.2757 0.3051 0.9695 0.117 Uiso 1 1 calc R U
H14B H 0.1904 0.451 0.965 0.117 Uiso 1 1 calc R U
H14C H 0.2184 0.3451 0.941 0.117 Uiso 1 1 calc R U
P1 P 0.2921(2) 0.7279(2) 0.94110(3) 0.0166(5) Uani 1 1 d . .
C1 C 0.3167(8) 0.8424(9) 0.91291(14) 0.0193(18) Uani 1 1 d . .
C2 C 0.2055(8) 0.9323(9) 0.90554(14) 0.0197(17) Uani 1 1 d . .
N1 N 0.3748(7) 0.5783(7) 0.93307(12) 0.0202(14) Uani 1 1 d . .
H1 H 0.4067 0.569 0.917 0.024 Uiso 1 1 calc R U
C3 C 0.2323(9) 1.0276(9) 0.88484(14) 0.0251(19) Uani 1 1 d . .
H3 H 0.1588 1.0909 0.8794 0.03 Uiso 1 1 calc R U
C8 C 0.5436(10) 0.8091(9) 0.96710(16) 0.026(2) Uani 1 1 d . .
H8 H 0.5941 0.7707 0.9526 0.032 Uiso 1 1 calc R U
C15 C 0.5164(9) 0.3578(10) 0.94152(17) 0.029(2) Uani 1 1 d . .
C17 C 0.6525(11) 0.4465(12) 0.9374(3) 0.057(3) Uani 1 1 d . .
H17A H 0.6783 0.4942 0.9538 0.086 Uiso 1 1 calc R U
H17B H 0.7306 0.3836 0.9319 0.086 Uiso 1 1 calc R U
H17C H 0.6353 0.5184 0.9238 0.086 Uiso 1 1 calc R U
C5 C 0.4707(9) 0.9412(9) 0.87955(15) 0.0238(19) Uani 1 1 d . .
H5 H 0.5594 0.9439 0.8706 0.029 Uiso 1 1 calc R U
C13 C 0.3977(10) 0.4597(9) 0.95147(17) 0.032(2) Uani 1 1 d . .
H13 H 0.4321 0.5023 0.9682 0.039 Uiso 1 1 calc R U
C9 C 0.6172(9) 0.8736(9) 0.98700(15) 0.027(2) Uani 1 1 d . .
H9 H 0.7183 0.8803 0.9862 0.033 Uiso 1 1 calc R U
C7 C 0.3947(8) 0.7994(8) 0.96795(14) 0.0175(16) Uani 1 1 d . .
C12 C 0.3215(9) 0.8551(9) 0.98928(15) 0.0239(19) Uani 1 1 d . .
H12 H 0.2204 0.8493 0.9901 0.029 Uiso 1 1 calc R U
C11 C 0.3971(10) 0.9188(10) 1.00933(16) 0.031(2) Uani 1 1 d . .
H11 H 0.3474 0.956 1.024 0.038 Uiso 1 1 calc R U
C4 C 0.3616(9) 1.0313(9) 0.87227(15) 0.0255(19) Uani 1 1 d . .
H4 H 0.3761 1.097 0.8584 0.031 Uiso 1 1 calc R U
C10 C 0.5447(10) 0.9290(10) 1.00824(16) 0.030(2) Uani 1 1 d . .
H10 H 0.5958 0.9738 1.022 0.036 Uiso 1 1 calc R U
C6 C 0.4505(9) 0.8460(9) 0.90011(14) 0.0212(18) Uani 1 1 d . .
H6 H 0.5256 0.7844 0.9055 0.025 Uiso 1 1 calc R U
C16 C 0.4772(14) 0.2852(14) 0.9166(2) 0.059(3) Uani 1 1 d . .
H16A H 0.4563 0.3572 0.9033 0.088 Uiso 1 1 calc R U
H16B H 0.5568 0.2252 0.9108 0.088 Uiso 1 1 calc R U
H16C H 0.3925 0.2256 0.9194 0.088 Uiso 1 1 calc R U
C18 C 0.5485(14) 0.2449(12) 0.9621(2) 0.058(3) Uani 1 1 d . .
H18A H 0.5744 0.2918 0.9786 0.087 Uiso 1 1 calc R U
H18B H 0.4638 0.1853 0.9649 0.087 Uiso 1 1 calc R U
H18C H 0.628 0.185 0.9563 0.087 Uiso 1 1 calc R U

loop_
_atom_site_aniso_label
_atom_site_aniso_U_11
_atom_site_aniso_U_22
_atom_site_aniso_U_33
_atom_site_aniso_U_23
_atom_site_aniso_U_13
_atom_site_aniso_U_12
O1 0.018(3) 0.019(3) 0.022(3) 0.004(2) -0.002(2) 0.001(2)
C21 0.031(5) 0.034(5) 0.027(4) -0.013(4) 0.004(4) 0.004(4)
C19 0.034(6) 0.039(6) 0.061(6) 0.031(5) 0.016(5) 0.020(4)
C20 0.015(4) 0.050(6) 0.042(5) -0.001(5) 0.005(4) 0.000(4)
Sn1 0.0156(3) 0.0274(4) 0.0246(4) 0.0021(2) 0.0030(2) 0.00309(19)
C14 0.038(7) 0.038(7) 0.158(14) 0.032(8) 0.049(8) 0.013(5)
P1 0.0147(10) 0.0169(10) 0.0183(9) 0.0005(8) 0.0003(8) 0.0011(8)
C1 0.015(4) 0.021(4) 0.022(4) -0.001(3) -0.008(3) -0.004(3)
C2 0.009(4) 0.030(4) 0.020(4) -0.004(3) -0.006(3) -0.001(3)
N1 0.021(3) 0.015(3) 0.025(3) -0.001(3) 0.005(3) 0.002(3)
C3 0.027(5) 0.024(5) 0.024(4) 0.002(4) -0.004(4) 0.004(4)
C8 0.032(5) 0.021(4) 0.026(4) 0.001(4) -0.004(4) 0.002(4)
C15 0.026(5) 0.023(5) 0.039(5) -0.001(4) -0.004(4) 0.002(4)
C17 0.025(5) 0.038(6) 0.108(10) 0.003(7) 0.001(6) 0.008(5)
C5 0.017(4) 0.030(5) 0.025(4) 0.000(4) 0.001(3) -0.003(4)
C13 0.043(6) 0.024(5) 0.030(4) -0.001(4) 0.003(4) 0.003(4)
C9 0.017(4) 0.032(5) 0.033(4) 0.001(4) -0.006(4) -0.002(4)
C7 0.020(4) 0.015(4) 0.017(3) 0.005(3) -0.005(3) 0.001(3)
C12 0.021(4) 0.025(5) 0.026(4) 0.001(4) 0.000(4) -0.001(4)
C11 0.036(5) 0.032(5) 0.027(4) -0.005(4) -0.004(4) 0.003(4)
C4 0.023(5) 0.028(5) 0.026(4) 0.003(4) 0.001(4) -0.009(4)
C10 0.042(5) 0.024(5) 0.025(4) 0.003(4) -0.011(4) -0.007(4)
C6 0.020(4) 0.019(4) 0.025(4) -0.003(3) 0.002(3) 0.001(3)
C16 0.060(8) 0.060(8) 0.057(6) -0.017(6) -0.005(6) 0.025(6)
C18 0.066(8) 0.035(6) 0.072(7) 0.015(6) -0.001(7) 0.017(6)

loop_
_atom_type_symbol
_atom_type_description
_atom_type_scat_dispersion_real
_atom_type_scat_dispersion_imag
_atom_type_scat_source
C C 0.018 0.009 'International Tables Vol C Tables 4.2.6.8 and 6.1.1.4'
H H 0 0 'International Tables Vol C Tables 4.2.6.8 and 6.1.1.4'
N N 0.031 0.018 'International Tables Vol C Tables 4.2.6.8 and 6.1.1.4'
O O 0.049 0.032 'International Tables Vol C Tables 4.2.6.8 and 6.1.1.4'
P P 0.296 0.433 'International Tables Vol C Tables 4.2.6.8 and 6.1.1.4'
Sn Sn 0.026 5.459 'International Tables Vol C Tables 4.2.6.8 and 6.1.1.4'

loop_
_geom_angle_atom_site_label_1
_geom_angle_atom_site_label_2
_geom_angle_atom_site_label_3
_geom_angle
Sn1 C21 H21A 109.5
Sn1 C21 H21B 109.5
H21A C21 H21B 109.5
Sn1 C21 H21C 109.5
H21A C21 H21C 109.5
H21B C21 H21C 109.5
Sn1 C19 H19A 109.5
Sn1 C19 H19B 109.5
H19A C19 H19B 109.5
Sn1 C19 H19C 109.5
H19A C19 H19C 109.5
H19B C19 H19C 109.5
Sn1 C20 H20A 109.5
Sn1 C20 H20B 109.5
H20A C20 H20B 109.5
Sn1 C20 H20C 109.5
H20A C20 H20C 109.5
H20B C20 H20C 109.5
C20 Sn1 C21 115.5(4)
C20 Sn1 C2 115.2(3)
C21 Sn1 C2 115.0(3)
C20 Sn1 C19 103.0(4)
C21 Sn1 C19 103.7(4)
C2 Sn1 C19 101.6(3)
C13 C14 H14A 109.5
C13 C14 H14B 109.5
H14A C14 H14B 109.5
C13 C14 H14C 109.5
H14A C14 H14C 109.5
H14B C14 H14C 109.5
O1 P1 N1 119.2(3)
O1 P1 C7 110.6(3)
N1 P1 C7 104.8(4)
O1 P1 C1 109.1(3)
N1 P1 C1 104.1(4)
C7 P1 C1 108.6(4)
C2 C1 C6 121.5(7)
C2 C1 P1 118.6(6)
C6 C1 P1 119.7(6)
C1 C2 C3 117.1(8)
C1 C2 Sn1 125.3(6)
C3 C2 Sn1 117.6(6)
C13 N1 P1 123.3(5)
C13 N1 H1 118.4
P1 N1 H1 118.4
C4 C3 C2 121.8(8)
C4 C3 H3 119.1
C2 C3 H3 119.1
C9 C8 C7 120.5(8)
C9 C8 H8 119.8
C7 C8 H8 119.8
C16 C15 C18 109.0(9)
C16 C15 C17 109.5(9)
C18 C15 C17 107.9(9)
C16 C15 C13 112.6(8)
C18 C15 C13 109.9(8)
C17 C15 C13 107.8(8)
C15 C17 H17A 109.5
C15 C17 H17B 109.5
H17A C17 H17B 109.5
C15 C17 H17C 109.5
H17A C17 H17C 109.5
H17B C17 H17C 109.5
C4 C5 C6 119.8(8)
C4 C5 H5 120.1
C6 C5 H5 120.1
N1 C13 C14 110.8(9)
N1 C13 C15 111.0(7)
C14 C13 C15 113.1(8)
N1 C13 H13 107.2
C14 C13 H13 107.2
C15 C13 H13 107.2
C8 C9 C10 120.2(8)
C8 C9 H9 119.9
C10 C9 H9 119.9
C12 C7 C8 119.4(8)
C12 C7 P1 118.4(6)
C8 C7 P1 122.1(6)
C11 C12 C7 119.5(8)
C11 C12 H12 120.2
C7 C12 H12 120.2
C12 C11 C10 120.7(8)
C12 C11 H11 119.7
C10 C11 H11 119.7
C3 C4 C5 120.8(8)
C3 C4 H4 119.6
C5 C4 H4 119.6
C9 C10 C11 119.7(8)
C9 C10 H10 120.2
C11 C10 H10 120.2
C5 C6 C1 119.1(8)
C5 C6 H6 120.5
C1 C6 H6 120.5
C15 C16 H16A 109.5
C15 C16 H16B 109.5
H16A C16 H16B 109.5
C15 C16 H16C 109.5
H16A C16 H16C 109.5
H16B C16 H16C 109.5
C15 C18 H18A 109.5
C15 C18 H18B 109.5
H18A C18 H18B 109.5
C15 C18 H18C 109.5
H18A C18 H18C 109.5
H18B C18 H18C 109.5

loop_
_geom_bond_atom_site_label_1
_geom_bond_atom_site_label_2
_geom_bond_distance
O1 P1 1.496(6)
C21 Sn1 2.134(8)
C21 H21A 0.98
C21 H21B 0.98
C21 H21C 0.98
C19 Sn1 2.196(8)
C19 H19A 0.98
C19 H19B 0.98
C19 H19C 0.98
C20 Sn1 2.118(10)
C20 H20A 0.98
C20 H20B 0.98
C20 H20C 0.98
Sn1 C2 2.169(8)
C14 C13 1.519(15)
C14 H14A 0.98
C14 H14B 0.98
C14 H14C 0.98
P1 N1 1.653(6)
P1 C7 1.807(8)
P1 C1 1.813(8)
C1 C2 1.392(12)
C1 C6 1.414(11)
C2 C3 1.408(12)
N1 C13 1.472(11)
N1 H1 0.88
C3 C4 1.372(12)
C3 H3 0.95
C8 C9 1.371(12)
C8 C7 1.397(12)
C8 H8 0.95
C15 C16 1.491(14)
C15 C18 1.525(13)
C15 C17 1.536(14)
C15 C13 1.551(13)
C17 H17A 0.98
C17 H17B 0.98
C17 H17C 0.98
C5 C4 1.376(14)
C5 C6 1.393(12)
C5 H5 0.95
C13 H13 1
C9 C10 1.384(12)
C9 H9 0.95
C7 C12 1.391(11)
C12 C11 1.383(12)
C12 H12 0.95
C11 C10 1.386(14)
C11 H11 0.95
C4 H4 0.95
C10 H10 0.95
C6 H6 0.95
C16 H16A 0.98
C16 H16B 0.98
C16 H16C 0.98
C18 H18A 0.98
C18 H18B 0.98
C18 H18C 0.98

loop_
_geom_torsion_atom_site_label_1
_geom_torsion_atom_site_label_2
_geom_torsion_atom_site_label_3
_geom_torsion_atom_site_label_4
_geom_torsion
O1 P1 C1 C2 14.7(7)
N1 P1 C1 C2 142.9(6)
C7 P1 C1 C2 -105.8(7)
O1 P1 C1 C6 -169.7(6)
N1 P1 C1 C6 -41.5(7)
C7 P1 C1 C6 69.7(7)
C6 C1 C2 C3 -0.3(12)
P1 C1 C2 C3 175.2(6)
C6 C1 C2 Sn1 177.7(6)
P1 C1 C2 Sn1 -6.9(10)
O1 P1 N1 C13 -66.0(8)
C7 P1 N1 C13 58.3(7)
C1 P1 N1 C13 172.3(7)
C1 C2 C3 C4 0.5(12)
Sn1 C2 C3 C4 -177.6(6)
P1 N1 C13 C14 71.5(10)
P1 N1 C13 C15 -162.0(6)
C16 C15 C13 N1 -64.0(11)
C18 C15 C13 N1 174.3(8)
C17 C15 C13 N1 56.9(10)
C16 C15 C13 C14 61.2(12)
C18 C15 C13 C14 -60.6(12)
C17 C15 C13 C14 -177.9(10)
C7 C8 C9 C10 0.5(13)
C9 C8 C7 C12 -0.4(13)
C9 C8 C7 P1 175.1(6)
O1 P1 C7 C12 -7.5(7)
N1 P1 C7 C12 -137.0(6)
C1 P1 C7 C12 112.2(7)
O1 P1 C7 C8 176.9(7)
N1 P1 C7 C8 47.4(8)
C1 P1 C7 C8 -63.4(8)
C8 C7 C12 C11 -0.1(12)
P1 C7 C12 C11 -175.8(7)
C7 C12 C11 C10 0.6(14)
C2 C3 C4 C5 0.0(13)
C6 C5 C4 C3 -0.8(13)
C8 C9 C10 C11 0.1(14)
C12 C11 C10 C9 -0.6(15)
C4 C5 C6 C1 1.0(12)
C2 C1 C6 C5 -0.5(12)
P1 C1 C6 C5 -175.9(6)
